data_7226549
loop_
_publ_author_name
'Fei, Fei'
'An, Haiyan'
'Xu, Tieqi'
'Meng, Changgong'

_publ_section_title
;
 Syntheses, structures and catalytic properties of organic--inorganic
 hybrid materials constructed from Evans&#x2212;Showell-type
 polyoxometalates and zinc-organic coordination units
;
_journal_name_full 'RSC Adv.'
_journal_paper_doi 10.1039/C6RA14894H
_journal_year 2016
_chemical_formula_sum 'C12 H60 Co2 Mo10 N18 O56 Zn3'
_chemical_formula_weight 2626.15
_chemical_name_systematic
;
 ?
;
_space_group_crystal_system monoclinic
_space_group_IT_number 15
_space_group_name_Hall '-C 2yc'
_space_group_name_H-M_alt 'C 1 2/c 1'
_symmetry_space_group_name_Hall '-C 2yc'
_symmetry_space_group_name_H-M 'C 1 2/c 1'
_atom_sites_solution_hydrogens geom
_audit_creation_method SHELXL-2014
_audit_update_record
;
2016-09-10 deposited with the CCDC.
2016-09-13 downloaded from the CCDC.
;
_cell_angle_alpha 90
_cell_angle_beta 99.678(3)
_cell_angle_gamma 90
_cell_formula_units_Z 4
_cell_length_a 15.368(4)
_cell_length_b 16.952(4)
_cell_length_c 25.834(6)
_cell_measurement_reflns_used 16787
_cell_measurement_temperature 273(2)
_cell_measurement_theta_max 25.00
_cell_measurement_theta_min 1.80
_cell_volume 6634(3)
_computing_structure_refinement 'SHELXL-2014 (Sheldrick, 2014)'
_diffrn_ambient_temperature 273(2)
_diffrn_measured_fraction_theta_full 0.970
_diffrn_measured_fraction_theta_max 0.996
_diffrn_measurement_device_type 'Bruker Smart Apex CCD'
_diffrn_radiation_type MoK\a
_diffrn_radiation_wavelength 0.71073
_diffrn_reflns_av_R_equivalents 0.0416
_diffrn_reflns_av_unetI/netI 0.0469
_diffrn_reflns_Laue_measured_fraction_full 0.970
_diffrn_reflns_Laue_measured_fraction_max 0.996
_diffrn_reflns_limit_h_max 10
_diffrn_reflns_limit_h_min -18
_diffrn_reflns_limit_k_max 20
_diffrn_reflns_limit_k_min -20
_diffrn_reflns_limit_l_max 30
_diffrn_reflns_limit_l_min -30
_diffrn_reflns_number 16787
_diffrn_reflns_point_group_measured_fraction_full 0.970
_diffrn_reflns_point_group_measured_fraction_max 0.996
_diffrn_reflns_theta_full 25.242
_diffrn_reflns_theta_max 24.999
_diffrn_reflns_theta_min 1.803
_exptl_absorpt_coefficient_mu 3.494
_exptl_crystal_density_diffrn 2.629
_exptl_crystal_description sheet
_exptl_crystal_F_000 5080
_refine_diff_density_max 1.856
_refine_diff_density_min -1.520
_refine_diff_density_rms 0.241
_refine_ls_extinction_method none
_refine_ls_goodness_of_fit_ref 1.199
_refine_ls_hydrogen_treatment constr
_refine_ls_matrix_type full
_refine_ls_number_parameters 459
_refine_ls_number_reflns 5833
_refine_ls_number_restraints 18
_refine_ls_restrained_S_all 1.198
_refine_ls_R_factor_all 0.0831
_refine_ls_R_factor_gt 0.0702
_refine_ls_shift/su_max 0.001
_refine_ls_shift/su_mean 0.000
_refine_ls_structure_factor_coef Fsqd
_refine_ls_weighting_details 'w=1/[\s^2^(Fo^2^)+548.0839P] where P=(Fo^2^+2Fc^2^)/3'
_refine_ls_weighting_scheme calc
_refine_ls_wR_factor_gt 0.1460
_refine_ls_wR_factor_ref 0.1510
_reflns_Friedel_coverage 0.000
_reflns_number_gt 4842
_reflns_number_total 5833
_reflns_threshold_expression 'I > 2\s(I)'
_cod_data_source_file c6ra14894h2.cif
_cod_data_source_block compound4
_cod_original_cell_volume 6635(3)
_cod_database_code 7226549
_shelx_space_group_comment
;
The symmetry employed for this shelxl refinement is uniquely defined
by the following loop, which should always be used as a source of
symmetry information in preference to the above space-group names.
They are only intended as comments.
;
_shelxl_version_number 2014-3

loop_
_space_group_symop_operation_xyz
'x, y, z'
'-x, y, -z+1/2'
'x+1/2, y+1/2, z'
'-x+1/2, y+1/2, -z+1/2'
'-x, -y, -z'
'x, -y, z-1/2'
'-x+1/2, -y+1/2, -z'
'x+1/2, -y+1/2, z-1/2'

loop_
_atom_site_label
_atom_site_type_symbol
_atom_site_fract_x
_atom_site_fract_y
_atom_site_fract_z
_atom_site_U_iso_or_equiv
_atom_site_adp_type
_atom_site_occupancy
_atom_site_site_symmetry_order
_atom_site_calc_flag
_atom_site_refinement_flags_posn
_atom_site_refinement_flags_adp
_atom_site_refinement_flags_occupancy
Mo1 Mo 0.12041(7) 0.00322(7) 0.71006(4) 0.0146(3) Uani 1 1 d . . .
Mo2 Mo -0.09361(7) 0.19681(7) 0.80838(4) 0.0169(3) Uani 1 1 d . . .
Mo3 Mo -0.02338(7) 0.00391(6) 0.60098(4) 0.0134(2) Uani 1 1 d . . .
Mo4 Mo -0.21290(7) 0.10231(6) 0.59623(4) 0.0138(2) Uani 1 1 d . . .
Mo5 Mo -0.24712(8) 0.19685(8) 0.70410(5) 0.0248(3) Uani 1 1 d . . .
Co1 Co 0.06340(11) 0.10059(9) 0.79530(6) 0.0105(3) Uani 1 1 d . . .
Zn1 Zn 0.43414(10) 0.19966(9) 0.61427(5) 0.0150(3) Uani 1 1 d . . .
Zn2 Zn 0.2500 0.2500 0.5000 0.0127(4) Uani 1 2 d S . P
O1 O -0.2786(6) 0.1112(6) 0.6543(3) 0.019(2) Uani 1 1 d . . .
O2 O 0.0000 0.1746(7) 0.7500 0.015(3) Uani 1 2 d S T P
O3 O -0.1016(6) 0.0907(5) 0.5728(3) 0.0162(19) Uani 1 1 d . U .
O4 O -0.2876(7) 0.2742(7) 0.6657(5) 0.047(3) Uani 1 1 d . . .
O5 O -0.3248(7) 0.1796(8) 0.7428(4) 0.046(3) Uani 1 1 d . . .
O6 O -0.1724(6) 0.1864(6) 0.8465(4) 0.028(2) Uani 1 1 d . . .
O7 O 0.1501(5) 0.1031(5) 0.7505(3) 0.0139(18) Uani 1 1 d . . .
O8 O -0.2517(7) 0.1824(6) 0.5594(4) 0.027(2) Uani 1 1 d . . .
O9 O 0.0595(6) 0.0243(6) 0.5675(4) 0.022(2) Uani 1 1 d . . .
O10 O 0.2056(6) 0.0088(6) 0.6754(4) 0.026(2) Uani 1 1 d . . .
O11 O -0.2718(6) 0.0246(5) 0.5673(3) 0.018(2) Uani 1 1 d . . .
O12 O -0.1228(6) 0.0242(5) 0.6553(3) 0.0157(19) Uani 1 1 d . . .
O13 O -0.0197(6) 0.2654(5) 0.8402(4) 0.027(2) Uani 1 1 d . . .
O14 O -0.1598(6) 0.2555(5) 0.7507(4) 0.023(2) Uani 1 1 d . . .
O15 O 0.1547(6) -0.0638(6) 0.7587(3) 0.023(2) Uani 1 1 d . . .
O16 O -0.0770(6) -0.0745(5) 0.5701(3) 0.020(2) Uani 1 1 d . . .
O17 O -0.1339(6) 0.1779(5) 0.6604(3) 0.019(2) Uani 1 1 d . . .
O18 O 0.0000 0.0267(7) 0.7500 0.014(3) Uani 1 2 d S T P
O19 O 0.0320(6) 0.0969(5) 0.6666(3) 0.0173(19) Uani 1 1 d . . .
O20 O 0.0376(6) -0.0538(5) 0.6610(3) 0.0153(19) Uani 1 1 d . . .
N1 N 0.3280(7) 0.2768(6) 0.6191(4) 0.013(2) Uani 1 1 d . . .
N2 N 0.2639(7) 0.2965(6) 0.5778(4) 0.018(2) Uani 1 1 d . . .
N3 N 0.2405(8) 0.3612(6) 0.6466(4) 0.019(2) Uani 1 1 d . . .
H3B H 0.2166 0.3917 0.6668 0.023 Uiso 1 1 calc R U .
N4 N 0.3461(7) 0.1152(6) 0.5750(4) 0.017(2) Uani 1 1 d . . .
N5 N 0.2759(7) 0.1321(6) 0.5344(4) 0.015(2) Uani 1 1 d . . .
N6 N 0.2666(8) 0.0101(6) 0.5568(4) 0.024(3) Uani 1 1 d . . .
H6B H 0.2485 -0.0378 0.5577 0.029 Uiso 1 1 calc R U .
N7 N 0.1106(7) 0.2333(6) 0.4996(4) 0.013(2) Uani 1 1 d . . .
N8 N 0.0438(7) 0.2483(6) 0.4564(4) 0.017(2) Uani 1 1 d . . .
N9 N -0.0136(7) 0.1858(6) 0.5162(4) 0.020(2) Uani 1 1 d . . .
H9A H -0.0508 0.1625 0.5323 0.024 Uiso 1 1 calc R U .
C1 C 0.3135(8) 0.3164(7) 0.6596(5) 0.014(3) Uani 1 1 d . . .
H1A H 0.3482 0.3143 0.6928 0.017 Uiso 1 1 calc R U .
C2 C 0.2136(8) 0.3476(7) 0.5953(5) 0.017(3) Uani 1 1 d . . .
H2A H 0.1651 0.3718 0.5751 0.020 Uiso 1 1 calc R U .
C3 C 0.2300(9) 0.0673(8) 0.5249(5) 0.020(3) Uani 1 1 d . . .
H3A H 0.1794 0.0619 0.4998 0.024 Uiso 1 1 calc R U .
C4 C 0.3368(9) 0.0417(7) 0.5870(5) 0.019(3) Uani 1 1 d . U .
H4A H 0.3741 0.0146 0.6131 0.023 Uiso 1 1 calc R U .
C5 C -0.0295(8) 0.2198(7) 0.4684(5) 0.016(3) Uani 1 1 d . . .
H5A H -0.0845 0.2226 0.4470 0.019 Uiso 1 1 calc R U .
C6 C 0.0735(9) 0.1964(8) 0.5331(5) 0.020(3) Uani 1 1 d . . .
H6A H 0.1032 0.1788 0.5654 0.024 Uiso 1 1 calc R U .
O1W O 0.5215(6) 0.2824(5) 0.6606(4) 0.025(2) Uani 1 1 d . . .
O2W O 0.4352(7) 0.1424(6) 0.6867(4) 0.030(2) Uani 1 1 d . . .
O3W O 0.5405(6) 0.1211(6) 0.6068(4) 0.026(2) Uani 1 1 d . . .
OW1 O 0.5553(10) 0.0654(9) 0.5086(5) 0.066(4) Uani 1 1 d . . .
OW2 O 0.3517(9) 0.0248(6) 0.3130(6) 0.055(4) Uani 1 1 d . . .
OW3 O -0.1469(10) 0.4089(10) 0.7097(7) 0.086(6) Uani 1 1 d . . .
OW4 O 0.0007(13) 0.4000(11) 0.9043(7) 0.104(7) Uani 1 1 d . . .
OW5 O 0.2330(11) -0.1480(8) 0.5677(7) 0.079(5) Uani 1 1 d . . .
OW6 O -0.015(2) 0.4847(18) 0.6858(13) 0.183(12) Uani 1 1 d . U .

loop_
_atom_site_aniso_label
_atom_site_aniso_U_11
_atom_site_aniso_U_22
_atom_site_aniso_U_33
_atom_site_aniso_U_23
_atom_site_aniso_U_13
_atom_site_aniso_U_12
Mo1 0.0167(6) 0.0168(6) 0.0100(5) 0.0035(4) 0.0016(4) 0.0021(5)
Mo2 0.0176(6) 0.0153(6) 0.0161(6) -0.0080(4) -0.0017(4) 0.0052(5)
Mo3 0.0178(6) 0.0127(5) 0.0093(5) 0.0010(4) 0.0014(4) -0.0008(4)
Mo4 0.0154(6) 0.0128(5) 0.0124(5) -0.0004(4) -0.0002(4) -0.0001(4)
Mo5 0.0160(6) 0.0339(7) 0.0224(6) -0.0158(5) -0.0029(5) 0.0080(5)
Co1 0.0133(8) 0.0086(8) 0.0091(8) 0.0001(6) 0.0000(6) -0.0005(6)
Zn1 0.0187(8) 0.0152(7) 0.0107(7) 0.0018(6) 0.0013(6) 0.0008(6)
Zn2 0.0174(11) 0.0107(10) 0.0095(10) 0.0022(8) 0.0008(8) -0.0004(8)
O1 0.013(4) 0.035(6) 0.011(4) -0.005(4) 0.003(4) -0.001(4)
O2 0.019(7) 0.013(6) 0.013(6) 0.000 0.000(5) 0.000
O3 0.021(4) 0.020(4) 0.007(4) 0.010(3) -0.001(3) 0.000(4)
O4 0.040(7) 0.039(7) 0.048(7) -0.019(6) -0.029(6) 0.025(5)
O5 0.023(6) 0.085(10) 0.029(6) -0.034(6) 0.007(5) -0.001(6)
O6 0.022(5) 0.037(6) 0.023(5) -0.015(5) -0.002(4) 0.009(5)
O7 0.018(4) 0.017(4) 0.007(4) 0.009(3) 0.001(3) 0.001(4)
O8 0.032(6) 0.020(5) 0.028(5) 0.006(4) -0.002(4) 0.007(4)
O9 0.021(5) 0.026(5) 0.019(5) 0.008(4) 0.003(4) -0.004(4)
O10 0.021(5) 0.038(6) 0.017(5) 0.001(4) 0.003(4) -0.001(4)
O11 0.024(5) 0.018(5) 0.012(4) -0.004(4) 0.002(4) -0.005(4)
O12 0.021(5) 0.011(4) 0.014(4) 0.002(3) 0.002(4) -0.001(4)
O13 0.031(6) 0.014(5) 0.030(6) -0.014(4) -0.009(4) 0.004(4)
O14 0.027(5) 0.013(5) 0.024(5) -0.011(4) -0.007(4) 0.008(4)
O15 0.029(5) 0.025(5) 0.014(5) 0.001(4) 0.002(4) 0.006(4)
O16 0.026(5) 0.013(5) 0.019(5) 0.003(4) 0.003(4) -0.004(4)
O17 0.014(5) 0.021(5) 0.020(5) -0.002(4) -0.001(4) 0.002(4)
O18 0.017(6) 0.016(6) 0.006(6) 0.000 0.000(5) 0.000
O19 0.015(4) 0.017(5) 0.018(5) 0.007(4) 0.000(4) -0.003(4)
O20 0.023(5) 0.020(5) 0.005(4) 0.000(3) 0.005(4) 0.002(4)
N1 0.015(5) 0.007(5) 0.015(5) 0.005(4) 0.001(4) -0.005(4)
N2 0.021(6) 0.014(5) 0.016(6) 0.006(5) -0.004(5) -0.004(5)
N3 0.032(7) 0.011(5) 0.016(6) -0.002(4) 0.011(5) 0.001(5)
N4 0.014(5) 0.019(6) 0.016(6) 0.001(5) 0.000(4) 0.005(4)
N5 0.021(6) 0.013(5) 0.011(5) 0.009(4) -0.002(4) 0.001(4)
N6 0.038(7) 0.008(5) 0.026(6) 0.005(5) 0.006(5) -0.008(5)
N7 0.018(6) 0.014(5) 0.007(5) -0.002(4) 0.007(4) 0.001(4)
N8 0.013(5) 0.023(6) 0.016(6) -0.001(5) -0.001(4) 0.000(5)
N9 0.020(6) 0.014(6) 0.027(6) 0.005(5) 0.004(5) -0.002(5)
C1 0.024(7) 0.008(6) 0.010(6) -0.002(5) 0.000(5) -0.003(5)
C2 0.013(6) 0.018(7) 0.020(7) -0.004(5) 0.007(5) 0.002(5)
C3 0.021(7) 0.020(7) 0.018(7) 0.000(6) -0.001(6) -0.006(6)
C4 0.030(6) 0.011(5) 0.015(5) 0.006(5) -0.003(5) 0.008(5)
C5 0.018(7) 0.018(7) 0.010(6) 0.004(5) -0.001(5) -0.004(5)
C6 0.028(7) 0.018(7) 0.017(7) 0.004(6) 0.009(6) 0.003(6)
O1W 0.024(5) 0.018(5) 0.030(5) -0.005(4) -0.007(4) 0.001(4)
O2W 0.045(7) 0.031(6) 0.015(5) -0.001(4) 0.006(5) 0.005(5)
O3W 0.023(5) 0.033(6) 0.022(5) -0.001(4) 0.002(4) 0.012(4)
OW1 0.081(11) 0.080(11) 0.038(7) -0.020(7) 0.011(7) -0.006(9)
OW2 0.065(9) 0.018(6) 0.094(11) 0.000(6) 0.051(8) 0.010(6)
OW3 0.075(11) 0.082(12) 0.112(14) 0.054(11) 0.047(10) 0.030(9)
OW4 0.124(15) 0.088(13) 0.103(14) -0.077(11) 0.027(12) -0.046(12)
OW5 0.082(11) 0.030(8) 0.127(15) -0.005(8) 0.024(10) -0.018(7)
OW6 0.180(18) 0.159(18) 0.203(19) 0.034(15) 0.012(15) -0.014(15)

loop_
_atom_type_symbol
_atom_type_description
_atom_type_scat_dispersion_real
_atom_type_scat_dispersion_imag
_atom_type_scat_source
C C 0.0033 0.0016 'International Tables Vol C Tables 4.2.6.8 and 6.1.1.4'
H H 0.0000 0.0000 'International Tables Vol C Tables 4.2.6.8 and 6.1.1.4'
N N 0.0061 0.0033 'International Tables Vol C Tables 4.2.6.8 and 6.1.1.4'
O O 0.0106 0.0060 'International Tables Vol C Tables 4.2.6.8 and 6.1.1.4'
Co Co 0.3494 0.9721 'International Tables Vol C Tables 4.2.6.8 and 6.1.1.4'
Zn Zn 0.2839 1.4301 'International Tables Vol C Tables 4.2.6.8 and 6.1.1.4'
Mo Mo -1.6832 0.6857 'International Tables Vol C Tables 4.2.6.8 and 6.1.1.4'

loop_
_geom_angle_atom_site_label_1
_geom_angle_atom_site_label_2
_geom_angle_atom_site_label_3
_geom_angle
_geom_angle_site_symmetry_1
_geom_angle_site_symmetry_3
O15 Mo1 O10 104.7(5) . .
O15 Mo1 O20 103.9(4) . .
O10 Mo1 O20 99.5(4) . .
O15 Mo1 O7 99.4(4) . .
O10 Mo1 O7 95.7(4) . .
O20 Mo1 O7 147.8(3) . .
O15 Mo1 O19 156.4(4) . .
O10 Mo1 O19 98.6(4) . .
O20 Mo1 O19 75.4(3) . .
O7 Mo1 O19 74.4(3) . .
O15 Mo1 O18 87.5(4) . .
O10 Mo1 O18 166.1(4) . .
O20 Mo1 O18 83.6(3) . .
O7 Mo1 O18 75.5(3) . .
O19 Mo1 O18 68.9(3) . .
O15 Mo1 Co1 85.3(3) . .
O10 Mo1 Co1 134.3(3) . .
O20 Mo1 Co1 121.6(3) . .
O7 Mo1 Co1 38.7(2) . .
O19 Mo1 Co1 75.7(2) . .
O18 Mo1 Co1 38.6(2) . .
O6 Mo2 O13 105.7(5) . .
O6 Mo2 O14 99.6(4) . .
O13 Mo2 O14 103.8(4) . .
O6 Mo2 O19 94.0(4) . 2_556
O13 Mo2 O19 100.3(4) . 2_556
O14 Mo2 O19 147.9(4) . 2_556
O6 Mo2 O7 94.9(4) . 2_556
O13 Mo2 O7 159.1(4) . 2_556
O14 Mo2 O7 75.6(3) . 2_556
O19 Mo2 O7 74.3(3) 2_556 2_556
O6 Mo2 O2 163.4(4) . .
O13 Mo2 O2 89.3(4) . .
O14 Mo2 O2 83.3(3) . .
O19 Mo2 O2 76.0(4) 2_556 .
O7 Mo2 O2 69.8(3) 2_556 .
O6 Mo2 Co1 132.9(3) . .
O13 Mo2 Co1 86.7(3) . .
O14 Mo2 Co1 121.7(3) . .
O19 Mo2 Co1 39.0(3) 2_556 .
O7 Mo2 Co1 76.5(2) 2_556 .
O2 Mo2 Co1 39.0(2) . .
O16 Mo3 O9 105.6(4) . .
O16 Mo3 O20 96.5(4) . .
O9 Mo3 O20 102.0(4) . .
O16 Mo3 O3 101.2(4) . .
O9 Mo3 O3 97.1(4) . .
O20 Mo3 O3 149.4(4) . .
O16 Mo3 O12 94.9(4) . .
O9 Mo3 O12 158.3(4) . .
O20 Mo3 O12 82.4(3) . .
O3 Mo3 O12 71.4(3) . .
O16 Mo3 O19 161.8(4) . .
O9 Mo3 O19 91.1(4) . .
O20 Mo3 O19 72.3(3) . .
O3 Mo3 O19 83.7(3) . .
O12 Mo3 O19 69.8(3) . .
O11 Mo4 O8 105.1(4) . .
O11 Mo4 O3 102.6(4) . .
O8 Mo4 O3 98.8(4) . .
O11 Mo4 O1 95.3(4) . .
O8 Mo4 O1 100.9(4) . .
O3 Mo4 O1 148.8(3) . .
O11 Mo4 O17 159.4(4) . .
O8 Mo4 O17 93.0(4) . .
O3 Mo4 O17 83.9(3) . .
O1 Mo4 O17 71.2(3) . .
O11 Mo4 O12 93.6(4) . .
O8 Mo4 O12 160.6(4) . .
O3 Mo4 O12 71.4(3) . .
O1 Mo4 O12 82.3(3) . .
O17 Mo4 O12 69.7(3) . .
O4 Mo5 O5 104.6(6) . .
O4 Mo5 O14 96.6(5) . .
O5 Mo5 O14 101.8(5) . .
O4 Mo5 O1 99.4(4) . .
O5 Mo5 O1 98.0(5) . .
O14 Mo5 O1 150.4(4) . .
O4 Mo5 O17 93.2(5) . .
O5 Mo5 O17 161.0(5) . .
O14 Mo5 O17 82.5(4) . .
O1 Mo5 O17 71.9(3) . .
O4 Mo5 O7 162.2(5) . 2_556
O5 Mo5 O7 92.2(5) . 2_556
O14 Mo5 O7 73.8(3) . 2_556
O1 Mo5 O7 83.8(3) . 2_556
O17 Mo5 O7 71.0(3) . 2_556
O18 Co1 O2 84.1(4) . .
O18 Co1 O19 86.3(3) . 2_556
O2 Co1 O19 88.9(3) . 2_556
O18 Co1 O7 88.8(3) . .
O2 Co1 O7 87.1(2) . .
O19 Co1 O7 174.0(4) 2_556 .
O18 Co1 O12 95.9(4) . 2_556
O2 Co1 O12 176.3(3) . 2_556
O19 Co1 O12 87.4(4) 2_556 2_556
O7 Co1 O12 96.6(4) . 2_556
O18 Co1 O17 176.8(3) . 2_556
O2 Co1 O17 95.5(4) . 2_556
O19 Co1 O17 96.9(4) 2_556 2_556
O7 Co1 O17 88.0(4) . 2_556
O12 Co1 O17 84.8(4) 2_556 2_556
O18 Co1 Co1 42.0(3) . 2_556
O2 Co1 Co1 42.1(3) . 2_556
O19 Co1 Co1 86.8(3) 2_556 2_556
O7 Co1 Co1 87.2(2) . 2_556
O12 Co1 Co1 137.8(2) 2_556 2_556
O17 Co1 Co1 137.5(3) 2_556 2_556
O18 Co1 Mo2 95.22(19) . .
O2 Co1 Mo2 50.05(7) . .
O19 Co1 Mo2 41.3(3) 2_556 .
O7 Co1 Mo2 136.0(3) . .
O12 Co1 Mo2 126.3(3) 2_556 .
O17 Co1 Mo2 86.9(3) 2_556 .
Co1 Co1 Mo2 68.24(6) 2_556 .
O18 Co1 Mo1 50.07(7) . .
O2 Co1 Mo1 95.48(19) . .
O19 Co1 Mo1 135.1(3) 2_556 .
O7 Co1 Mo1 41.1(3) . .
O12 Co1 Mo1 87.3(3) 2_556 .
O17 Co1 Mo1 126.9(3) 2_556 .
Co1 Co1 Mo1 68.40(6) 2_556 .
Mo2 Co1 Mo1 136.65(6) . .
O2W Zn1 N8 170.1(4) . 7_556
O2W Zn1 N4 91.3(4) . .
N8 Zn1 N4 92.9(4) 7_556 .
O2W Zn1 N1 97.1(4) . .
N8 Zn1 N1 91.7(4) 7_556 .
N4 Zn1 N1 90.5(4) . .
O2W Zn1 O3W 84.3(4) . .
N8 Zn1 O3W 86.9(4) 7_556 .
N4 Zn1 O3W 88.4(4) . .
N1 Zn1 O3W 178.2(4) . .
O2W Zn1 O1W 84.0(4) . .
N8 Zn1 O1W 91.9(4) 7_556 .
N4 Zn1 O1W 175.2(4) . .
N1 Zn1 O1W 88.8(4) . .
O3W Zn1 O1W 92.4(4) . .
N2 Zn2 N2 180.0 . 7_556
N2 Zn2 N7 89.7(4) . .
N2 Zn2 N7 90.3(4) 7_556 .
N2 Zn2 N7 90.3(4) . 7_556
N2 Zn2 N7 89.7(4) 7_556 7_556
N7 Zn2 N7 180.0 . 7_556
N2 Zn2 N5 88.4(4) . .
N2 Zn2 N5 91.6(4) 7_556 .
N7 Zn2 N5 89.7(4) . .
N7 Zn2 N5 90.3(4) 7_556 .
N2 Zn2 N5 91.6(4) . 7_556
N2 Zn2 N5 88.4(4) 7_556 7_556
N7 Zn2 N5 90.3(4) . 7_556
N7 Zn2 N5 89.7(4) 7_556 7_556
N5 Zn2 N5 180.0 . 7_556
Mo5 O1 Mo4 117.6(5) . .
Co1 O2 Co1 95.9(5) . 2_556
Co1 O2 Mo2 90.97(15) . .
Co1 O2 Mo2 101.75(19) 2_556 .
Co1 O2 Mo2 101.75(19) . 2_556
Co1 O2 Mo2 90.97(15) 2_556 2_556
Mo2 O2 Mo2 161.1(6) . 2_556
Mo4 O3 Mo3 118.9(4) . .
Co1 O7 Mo1 100.2(4) . .
Co1 O7 Mo2 101.2(4) . 2_556
Mo1 O7 Mo2 102.3(3) . 2_556
Co1 O7 Mo5 99.3(4) . 2_556
Mo1 O7 Mo5 154.3(4) . 2_556
Mo2 O7 Mo5 90.0(3) 2_556 2_556
Co1 O12 Mo3 102.5(4) 2_556 .
Co1 O12 Mo4 102.5(4) 2_556 .
Mo3 O12 Mo4 94.0(3) . .
Mo5 O14 Mo2 116.0(5) . .
Co1 O17 Mo5 101.7(4) 2_556 .
Co1 O17 Mo4 103.0(4) 2_556 .
Mo5 O17 Mo4 94.7(3) . .
Co1 O18 Co1 96.0(5) . 2_556
Co1 O18 Mo1 102.04(19) . 2_556
Co1 O18 Mo1 91.30(15) 2_556 2_556
Co1 O18 Mo1 91.30(15) . .
Co1 O18 Mo1 102.04(19) 2_556 .
Mo1 O18 Mo1 160.1(6) 2_556 .
Co1 O19 Mo2 99.7(4) 2_556 2_556
Co1 O19 Mo1 102.5(4) 2_556 .
Mo2 O19 Mo1 102.9(3) 2_556 .
Co1 O19 Mo3 100.2(4) 2_556 .
Mo2 O19 Mo3 153.2(4) 2_556 .
Mo1 O19 Mo3 90.1(3) . .
Mo1 O20 Mo3 117.1(4) . .
C1 N1 N2 107.8(10) . .
C1 N1 Zn1 127.5(8) . .
N2 N1 Zn1 124.6(8) . .
C2 N2 N1 106.5(10) . .
C2 N2 Zn2 127.3(9) . .
N1 N2 Zn2 126.1(8) . .
C2 N3 C1 104.8(11) . .
C4 N4 N5 105.8(10) . .
C4 N4 Zn1 128.7(9) . .
N5 N4 Zn1 124.9(8) . .
C3 N5 N4 107.0(10) . .
C3 N5 Zn2 129.3(9) . .
N4 N5 Zn2 123.6(8) . .
C4 N6 C3 106.6(11) . .
C6 N7 N8 106.1(10) . .
C6 N7 Zn2 128.0(9) . .
N8 N7 Zn2 124.9(7) . .
C5 N8 N7 106.8(10) . .
C5 N8 Zn1 129.0(8) . 7_556
N7 N8 Zn1 124.1(8) . 7_556
C5 N9 C6 105.0(11) . .
N1 C1 N3 109.8(11) . .
N2 C2 N3 111.0(12) . .
N5 C3 N6 109.7(11) . .
N4 C4 N6 110.9(11) . .
N8 C5 N9 110.0(11) . .
N7 C6 N9 112.1(12) . .

loop_
_geom_bond_atom_site_label_1
_geom_bond_atom_site_label_2
_geom_bond_distance
_geom_bond_site_symmetry_2
Mo1 O15 1.712(9) .
Mo1 O10 1.709(9) .
Mo1 O20 1.902(9) .
Mo1 O7 2.001(9) .
Mo1 O19 2.261(8) .
Mo1 O18 2.300(2) .
Mo1 Co1 2.998(2) .
Mo2 O6 1.692(10) .
Mo2 O13 1.734(9) .
Mo2 O14 1.932(9) .
Mo2 O19 1.995(9) 2_556
Mo2 O7 2.270(8) 2_556
Mo2 O2 2.284(2) .
Mo2 Co1 2.979(2) .
Mo3 O16 1.691(9) .
Mo3 O9 1.691(9) .
Mo3 O20 1.938(8) .
Mo3 O3 1.960(8) .
Mo3 O12 2.267(9) .
Mo3 O19 2.365(9) .
Mo4 O11 1.699(8) .
Mo4 O8 1.707(9) .
Mo4 O3 1.918(9) .
Mo4 O1 1.949(9) .
Mo4 O17 2.278(9) .
Mo4 O12 2.299(8) .
Mo5 O4 1.698(11) .
Mo5 O5 1.707(11) .
Mo5 O14 1.923(9) .
Mo5 O1 1.947(9) .
Mo5 O17 2.250(9) .
Mo5 O7 2.353(8) 2_556
Co1 O18 1.872(8) .
Co1 O2 1.874(8) .
Co1 O19 1.901(9) 2_556
Co1 O7 1.906(8) .
Co1 O12 1.937(8) 2_556
Co1 O17 1.944(9) 2_556
Co1 Co1 2.783(3) 2_556
Zn1 O2W 2.106(10) .
Zn1 N8 2.107(11) 7_556
Zn1 N4 2.109(11) .
Zn1 N1 2.111(10) .
Zn1 O3W 2.142(9) .
Zn1 O1W 2.159(9) .
Zn2 N2 2.136(11) .
Zn2 N2 2.136(11) 7_556
Zn2 N7 2.160(10) .
Zn2 N7 2.160(10) 7_556
Zn2 N5 2.197(10) .
Zn2 N5 2.197(10) 7_556
O2 Co1 1.874(8) 2_556
O2 Mo2 2.284(2) 2_556
O7 Mo2 2.270(8) 2_556
O7 Mo5 2.353(8) 2_556
O12 Co1 1.937(8) 2_556
O17 Co1 1.944(9) 2_556
O18 Co1 1.872(8) 2_556
O18 Mo1 2.300(2) 2_556
O19 Co1 1.901(9) 2_556
O19 Mo2 1.995(9) 2_556
N1 C1 1.294(16) .
N1 N2 1.367(14) .
N2 C2 1.293(16) .
N3 C2 1.340(16) .
N3 C1 1.349(16) .
N4 C4 1.298(17) .
N4 N5 1.401(14) .
N5 C3 1.306(16) .
N6 C4 1.332(17) .
N6 C3 1.334(17) .
N7 C6 1.278(16) .
N7 N8 1.405(14) .
N8 C5 1.309(16) .
N8 Zn1 2.107(11) 7_556
N9 C5 1.346(16) .
N9 C6 1.348(17) .
